data_7017946
loop_
_publ_author_name
'Dell'Amico, Daniela Belli'
'Labella, Luca'
'Marchetti, Fabio'
'Samaritani, Simona'

_publ_section_title
;
 A convenient route to dinuclear chloro-bridged platinum(II) derivatives
 via nitrile complexes.
;
_journal_issue 4
_journal_name_full 'Dalton transactions (Cambridge, England : 2003)'
_journal_page_first 1389
_journal_page_last 1396
_journal_paper_doi 10.1039/c1dt11709b
_journal_volume 41
_journal_year 2012
_chemical_formula_moiety 'C21 H19 Cl N O3 P Pt'
_chemical_formula_sum 'C21 H19 Cl N O3 P Pt'
_chemical_formula_weight 594.88
_chemical_name_systematic
;
?
;
_space_group_IT_number 2
_symmetry_cell_setting triclinic
_symmetry_space_group_name_Hall '-P 1'
_symmetry_space_group_name_H-M 'P -1'
_atom_sites_solution_hydrogens geom
_atom_sites_solution_primary direct
_atom_sites_solution_secondary difmap
_audit_creation_method SHELXL-97
_cell_angle_alpha 80.004(9)
_cell_angle_beta 75.284(7)
_cell_angle_gamma 79.865(10)
_cell_formula_units_Z 2
_cell_length_a 9.1034(10)
_cell_length_b 9.8626(16)
_cell_length_c 12.6092(12)
_cell_measurement_reflns_used 39
_cell_measurement_temperature 293(2)
_cell_measurement_theta_max 25.017
_cell_measurement_theta_min 9.334
_cell_volume 1068.0(2)
_computing_cell_refinement 'Bruker XSCANS'
_computing_data_collection 'Bruker XSCANS'
_computing_data_reduction 'Bruker SHELXTL'
_computing_molecular_graphics 'Bruker SHELXTL'
_computing_publication_material 'WINGX-1.64 (Farrugia, 2001)'
_computing_structure_refinement 'SHELXL-97 (Sheldrick, 1997)'
_computing_structure_solution 'SIR-92 (Altomare et al., 1993)'
_diffrn_ambient_temperature 293(2)
_diffrn_measured_fraction_theta_full 0.999
_diffrn_measured_fraction_theta_max 0.999
_diffrn_measurement_device_type 'Bruker P4'
_diffrn_measurement_method '2\q/\w scans'
_diffrn_radiation_monochromator graphite
_diffrn_radiation_source 'sealed tube'
_diffrn_radiation_type MoK\a
_diffrn_radiation_wavelength 0.71079
_diffrn_reflns_av_R_equivalents 0.0279
_diffrn_reflns_av_sigmaI/netI 0.0503
_diffrn_reflns_limit_h_max 11
_diffrn_reflns_limit_h_min -1
_diffrn_reflns_limit_k_max 12
_diffrn_reflns_limit_k_min -12
_diffrn_reflns_limit_l_max 15
_diffrn_reflns_limit_l_min -15
_diffrn_reflns_number 5294
_diffrn_reflns_theta_full 26.50
_diffrn_reflns_theta_max 26.50
_diffrn_reflns_theta_min 2.12
_diffrn_standards_decay_% 0.0(3)
_diffrn_standards_interval_count 97
_diffrn_standards_number 3
_exptl_absorpt_coefficient_mu 6.790
_exptl_absorpt_correction_T_max 0.3986
_exptl_absorpt_correction_T_min 0.2252
_exptl_absorpt_correction_type integration
_exptl_crystal_colour colourless
_exptl_crystal_density_diffrn 1.850
_exptl_crystal_density_method 'not measured'
_exptl_crystal_description Prism
_exptl_crystal_F_000 572
_exptl_crystal_size_max 0.40
_exptl_crystal_size_mid 0.25
_exptl_crystal_size_min 0.16
_refine_diff_density_max 1.639
_refine_diff_density_min -1.188
_refine_diff_density_rms 0.133
_refine_ls_extinction_method none
_refine_ls_goodness_of_fit_ref 1.033
_refine_ls_hydrogen_treatment constr
_refine_ls_matrix_type full
_refine_ls_number_parameters 254
_refine_ls_number_reflns 4427
_refine_ls_number_restraints 0
_refine_ls_restrained_S_all 1.033
_refine_ls_R_factor_all 0.0554
_refine_ls_R_factor_gt 0.0389
_refine_ls_shift/su_max 0.006
_refine_ls_shift/su_mean 0.000
_refine_ls_structure_factor_coef Fsqd
_refine_ls_weighting_details 'calc w=1/[\s^2^(Fo^2^)+(0.0420P)^2^+0.0000P] where P=(Fo^2^+2Fc^2^)/3'
_refine_ls_weighting_scheme calc
_refine_ls_wR_factor_gt 0.0822
_refine_ls_wR_factor_ref 0.0885
_reflns_number_gt 3614
_reflns_number_total 4427
_reflns_threshold_expression >2\s(I)
_cod_data_source_file c1dt11709b.txt
_cod_data_source_block planifo
_cod_depositor_comments
;
The following automatic conversions were performed:

'_symmetry_cell_setting' value 'Triclinic' changed to 'triclinic'
according to /home/saulius/struct/CIF-dictionaries/cif_core.dic
dictionary named 'cif_core.dic' version 2.4.1 from 2010-06-29.

Automatic conversion script
Id: cif_fix_values 1715 2011-07-08 13:25:40Z adriana 
;
_cod_database_code 7017946

loop_
_symmetry_equiv_pos_as_xyz
'x, y, z'
'-x, -y, -z'

loop_
_atom_site_label
_atom_site_type_symbol
_atom_site_fract_x
_atom_site_fract_y
_atom_site_fract_z
_atom_site_U_iso_or_equiv
_atom_site_adp_type
_atom_site_occupancy
_atom_site_symmetry_multiplicity
_atom_site_calc_flag
_atom_site_refinement_flags
Pt Pt 0.26759(4) 0.32403(3) 0.33625(2) 0.04547(9) Uani 1 1 d .
Cl Cl 0.2437(3) 0.1897(2) 0.51145(15) 0.0677(6) Uani 1 1 d .
N N 0.0325(9) 0.3851(8) 0.3813(6) 0.0666(18) Uani 1 1 d .
C1 C -0.0955(12) 0.4100(9) 0.4110(7) 0.068(2) Uani 1 1 d .
C2 C -0.2626(12) 0.4452(10) 0.4460(8) 0.082(3) Uani 1 1 d .
H2A H -0.2877 0.4894 0.5125 0.098 Uiso 1 1 calc R
H2B H -0.3097 0.3607 0.4632 0.098 Uiso 1 1 calc R
C3 C -0.3250(14) 0.5391(12) 0.3591(9) 0.099(4) Uani 1 1 d .
H3A H -0.2867 0.6265 0.3473 0.149 Uiso 1 1 calc R
H3B H -0.4350 0.5538 0.3816 0.149 Uiso 1 1 calc R
H3C H -0.2942 0.4983 0.2916 0.149 Uiso 1 1 calc R
P P 0.3046(2) 0.44420(19) 0.17412(14) 0.0489(4) Uani 1 1 d .
O1 O 0.4810(6) 0.4182(5) 0.1180(4) 0.0594(14) Uani 1 1 d .
C1P C 0.5706(9) 0.3245(6) 0.1839(5) 0.0458(15) Uani 1 1 d .
C2P C 0.4951(8) 0.2669(7) 0.2894(5) 0.0445(15) Uani 1 1 d .
C3P C 0.5913(10) 0.1736(8) 0.3489(6) 0.0564(19) Uani 1 1 d .
H3P H 0.5486 0.1302 0.4188 0.068 Uiso 1 1 calc R
C4P C 0.7459(10) 0.1450(8) 0.3066(7) 0.064(2) Uani 1 1 d .
H4P H 0.8055 0.0834 0.3488 0.077 Uiso 1 1 calc R
C5P C 0.8146(10) 0.2050(8) 0.2039(7) 0.0612(19) Uani 1 1 d .
H5P H 0.9198 0.1844 0.1765 0.073 Uiso 1 1 calc R
C6P C 0.7255(10) 0.2970(8) 0.1411(6) 0.0573(19) Uani 1 1 d .
H6P H 0.7701 0.3393 0.0713 0.069 Uiso 1 1 calc R
O2 O 0.2202(7) 0.4232(5) 0.0831(4) 0.0633(15) Uani 1 1 d .
C7P C 0.2187(9) 0.2997(7) 0.0435(5) 0.0502(16) Uani 1 1 d .
C8P C 0.2898(12) 0.1730(9) 0.0802(7) 0.071(2) Uani 1 1 d .
H8P H 0.3454 0.1647 0.1340 0.085 Uiso 1 1 calc R
C9P C 0.2783(13) 0.0565(10) 0.0364(8) 0.086(3) Uani 1 1 d .
H9P H 0.3261 -0.0309 0.0599 0.104 Uiso 1 1 calc R
C10P C 0.1915(17) 0.0745(12) -0.0453(10) 0.107(4) Uani 1 1 d .
H10P H 0.1804 -0.0019 -0.0753 0.129 Uiso 1 1 calc R
C11P C 0.1264(14) 0.2005(12) -0.0788(9) 0.094(3) Uani 1 1 d .
H11P H 0.0719 0.2107 -0.1335 0.112 Uiso 1 1 calc R
C12P C 0.1361(10) 0.3151(9) -0.0363(7) 0.065(2) Uani 1 1 d .
H12P H 0.0881 0.4020 -0.0606 0.078 Uiso 1 1 calc R
O3 O 0.2551(7) 0.6076(5) 0.1586(4) 0.0632(15) Uani 1 1 d .
C13P C 0.2821(10) 0.6972(7) 0.2250(6) 0.0537(18) Uani 1 1 d .
C14P C 0.1576(10) 0.7512(8) 0.3006(6) 0.0603(19) Uani 1 1 d .
H14P H 0.0620 0.7227 0.3122 0.072 Uiso 1 1 calc R
C15P C 0.1804(14) 0.8514(9) 0.3597(7) 0.081(3) Uani 1 1 d .
H15P H 0.0992 0.8891 0.4123 0.097 Uiso 1 1 calc R
C16P C 0.3205(15) 0.8933(9) 0.3405(9) 0.084(3) Uani 1 1 d .
H16P H 0.3341 0.9610 0.3787 0.100 Uiso 1 1 calc R
C17P C 0.4413(13) 0.8364(10) 0.2651(10) 0.089(3) Uani 1 1 d .
H17P H 0.5369 0.8652 0.2527 0.107 Uiso 1 1 calc R
C18P C 0.4229(11) 0.7369(9) 0.2075(7) 0.068(2) Uani 1 1 d .
H18P H 0.5057 0.6971 0.1571 0.082 Uiso 1 1 calc R

loop_
_atom_site_aniso_label
_atom_site_aniso_U_11
_atom_site_aniso_U_22
_atom_site_aniso_U_33
_atom_site_aniso_U_23
_atom_site_aniso_U_13
_atom_site_aniso_U_12
Pt 0.05321(17) 0.04128(13) 0.04283(13) -0.00158(9) -0.01585(11) -0.00596(10)
Cl 0.0852(16) 0.0614(11) 0.0471(9) 0.0074(8) -0.0088(10) -0.0096(11)
N 0.057(5) 0.069(5) 0.067(4) -0.008(3) -0.007(4) -0.002(4)
C1 0.070(6) 0.065(5) 0.072(5) -0.015(4) -0.022(5) 0.000(5)
C2 0.084(7) 0.079(6) 0.084(6) -0.023(5) -0.021(6) 0.000(6)
C3 0.103(9) 0.100(8) 0.115(8) -0.021(7) -0.063(7) -0.005(7)
P 0.0613(12) 0.0429(9) 0.0435(9) -0.0015(7) -0.0224(9) 0.0007(9)
O1 0.069(4) 0.059(3) 0.040(2) 0.011(2) -0.015(2) 0.005(3)
C1P 0.056(4) 0.036(3) 0.043(3) 0.001(2) -0.012(3) -0.002(3)
C2P 0.048(4) 0.041(3) 0.047(3) -0.002(3) -0.016(3) -0.009(3)
C3P 0.065(5) 0.054(4) 0.052(4) 0.010(3) -0.027(4) -0.010(4)
C4P 0.061(5) 0.056(4) 0.073(5) 0.007(4) -0.028(4) 0.001(4)
C5P 0.050(5) 0.055(4) 0.079(5) -0.007(4) -0.016(4) -0.007(4)
C6P 0.065(5) 0.052(4) 0.051(4) -0.003(3) -0.010(4) -0.007(4)
O2 0.087(4) 0.049(3) 0.062(3) -0.006(2) -0.046(3) 0.006(3)
C7P 0.058(5) 0.054(4) 0.038(3) -0.009(3) -0.011(3) -0.003(3)
C8P 0.095(7) 0.055(5) 0.069(5) -0.010(4) -0.042(5) 0.007(5)
C9P 0.117(9) 0.054(5) 0.098(7) -0.024(5) -0.043(7) 0.003(5)
C10P 0.168(13) 0.070(7) 0.107(8) -0.028(6) -0.064(9) -0.014(8)
C11P 0.107(9) 0.109(9) 0.089(7) -0.027(6) -0.058(7) -0.012(7)
C12P 0.068(6) 0.070(5) 0.064(5) -0.012(4) -0.032(4) -0.002(4)
O3 0.096(5) 0.040(3) 0.059(3) -0.002(2) -0.042(3) 0.005(3)
C13P 0.066(5) 0.044(4) 0.052(4) 0.002(3) -0.027(4) 0.000(3)
C14P 0.061(5) 0.057(4) 0.061(4) -0.012(3) -0.010(4) -0.004(4)
C15P 0.113(9) 0.063(5) 0.062(5) -0.018(4) -0.009(5) -0.008(6)
C16P 0.121(10) 0.049(5) 0.100(7) -0.015(5) -0.053(7) -0.014(6)
C17P 0.073(7) 0.068(6) 0.130(9) -0.002(6) -0.034(7) -0.016(5)
C18P 0.063(6) 0.057(5) 0.082(6) -0.007(4) -0.014(5) -0.003(4)

loop_
_atom_type_symbol
_atom_type_description
_atom_type_scat_dispersion_real
_atom_type_scat_dispersion_imag
_atom_type_scat_source
C C 0.0033 0.0016 'International Tables Vol C Tables 4.2.6.8 and 6.1.1.4'
H H 0.0000 0.0000 'International Tables Vol C Tables 4.2.6.8 and 6.1.1.4'
N N 0.0061 0.0033 'International Tables Vol C Tables 4.2.6.8 and 6.1.1.4'
O O 0.0106 0.0060 'International Tables Vol C Tables 4.2.6.8 and 6.1.1.4'
P P 0.1023 0.0942 'International Tables Vol C Tables 4.2.6.8 and 6.1.1.4'
Cl Cl 0.1484 0.1585 'International Tables Vol C Tables 4.2.6.8 and 6.1.1.4'
Pt Pt -1.7033 8.3905 'International Tables Vol C Tables 4.2.6.8 and 6.1.1.4'

loop_
_exptl_crystal_face_index_h
_exptl_crystal_face_index_k
_exptl_crystal_face_index_l
_exptl_crystal_face_perp_dist
-1.00 0.00 0.00 0.0850
1.00 0.00 -1.00 0.0800
-1.00 0.00 1.00 0.0800
1.00 0.00 1.00 0.1250
-1.00 0.00 -1.00 0.1250
0.00 1.00 0.00 0.2000
0.00 -1.00 0.00 0.2000

loop_
_geom_angle_atom_site_label_1
_geom_angle_atom_site_label_2
_geom_angle_atom_site_label_3
_geom_angle
C2P Pt N 178.8(3)
C2P Pt P 82.18(18)
N Pt P 96.6(2)
C2P Pt Cl 94.32(19)
N Pt Cl 86.9(2)
P Pt Cl 176.47(9)
C1 N Pt 175.2(8)
N C1 C2 178.0(10)
C1 C2 C3 111.3(9)
C1 C2 H2A 109.4
C3 C2 H2A 109.4
C1 C2 H2B 109.4
C3 C2 H2B 109.4
H2A C2 H2B 108.0
C2 C3 H3A 109.5
C2 C3 H3B 109.5
H3A C3 H3B 109.5
C2 C3 H3C 109.5
H3A C3 H3C 109.5
H3B C3 H3C 109.5
O1 P O3 106.5(3)
O1 P O2 104.9(3)
O3 P O2 92.5(3)
O1 P Pt 108.05(18)
O3 P Pt 121.0(2)
O2 P Pt 121.8(2)
C1P O1 P 114.5(4)
C6P C1P C2P 124.0(6)
C6P C1P O1 118.1(6)
C2P C1P O1 117.9(6)
C1P C2P C3P 114.5(7)
C1P C2P Pt 117.3(5)
C3P C2P Pt 128.2(5)
C4P C3P C2P 121.8(7)
C4P C3P H3P 119.1
C2P C3P H3P 119.1
C5P C4P C3P 121.5(7)
C5P C4P H4P 119.2
C3P C4P H4P 119.2
C4P C5P C6P 119.2(8)
C4P C5P H5P 120.4
C6P C5P H5P 120.4
C1P C6P C5P 118.9(7)
C1P C6P H6P 120.6
C5P C6P H6P 120.6
C7P O2 P 127.8(4)
C8P C7P C12P 121.6(7)
C8P C7P O2 124.2(6)
C12P C7P O2 114.2(7)
C7P C8P C9P 119.3(8)
C7P C8P H8P 120.3
C9P C8P H8P 120.3
C8P C9P C10P 118.2(9)
C8P C9P H9P 120.9
C10P C9P H9P 120.9
C11P C10P C9P 119.8(9)
C11P C10P H10P 120.1
C9P C10P H10P 120.1
C10P C11P C12P 122.6(9)
C10P C11P H11P 118.7
C12P C11P H11P 118.7
C11P C12P C7P 118.5(8)
C11P C12P H12P 120.8
C7P C12P H12P 120.8
C13P O3 P 123.9(4)
C18P C13P C14P 122.2(8)
C18P C13P O3 120.6(8)
C14P C13P O3 117.0(7)
C13P C14P C15P 117.4(9)
C13P C14P H14P 121.3
C15P C14P H14P 121.3
C16P C15P C14P 120.5(10)
C16P C15P H15P 119.8
C14P C15P H15P 119.8
C15P C16P C17P 120.2(9)
C15P C16P H16P 119.9
C17P C16P H16P 119.9
C16P C17P C18P 120.6(10)
C16P C17P H17P 119.7
C18P C17P H17P 119.7
C13P C18P C17P 119.1(9)
C13P C18P H18P 120.4
C17P C18P H18P 120.4

loop_
_geom_bond_atom_site_label_1
_geom_bond_atom_site_label_2
_geom_bond_distance
Pt C2P 2.010(7)
Pt N 2.077(8)
Pt P 2.1557(17)
Pt Cl 2.3506(18)
N C1 1.126(11)
C1 C2 1.468(13)
C2 C3 1.469(13)
C2 H2A 0.9700
C2 H2B 0.9700
C3 H3A 0.9600
C3 H3B 0.9600
C3 H3C 0.9600
P O1 1.577(6)
P O3 1.587(5)
P O2 1.593(5)
O1 C1P 1.422(7)
C1P C6P 1.372(11)
C1P C2P 1.405(9)
C2P C3P 1.410(9)
C3P C4P 1.369(11)
C3P H3P 0.9300
C4P C5P 1.368(11)
C4P H4P 0.9300
C5P C6P 1.387(10)
C5P H5P 0.9300
C6P H6P 0.9300
O2 C7P 1.398(8)
C7P C8P 1.365(10)
C7P C12P 1.375(10)
C8P C9P 1.389(11)
C8P H8P 0.9300
C9P C10P 1.421(14)
C9P H9P 0.9300
C10P C11P 1.327(15)
C10P H10P 0.9300
C11P C12P 1.357(13)
C11P H11P 0.9300
C12P H12P 0.9300
O3 C13P 1.408(9)
C13P C18P 1.359(12)
C13P C14P 1.375(11)
C14P C15P 1.408(12)
C14P H14P 0.9300
C15P C16P 1.360(15)
C15P H15P 0.9300
C16P C17P 1.365(15)
C16P H16P 0.9300
C17P C18P 1.374(13)
C17P H17P 0.9300
C18P H18P 0.9300
